data_1528260
loop_
_publ_author_name
'Zmii, O.F.'
'Gladyshevskii, E.I.'

_publ_section_title
;
 Crystal structure of Ce Mg2 Si2
;
_journal_name_full Kristallografiya
_journal_page_first 939
_journal_page_last 941
_journal_volume 15
_journal_year 1970
_chemical_formula_sum 'Ce Mg2 Si2'
_space_group_IT_number 123
_symmetry_space_group_name_Hall '-P 4 2'
_symmetry_space_group_name_H-M 'P 4/m m m'
_cell_angle_alpha 90
_cell_angle_beta 90
_cell_angle_gamma 90
_cell_formula_units_Z 1
_cell_length_a 4.25
_cell_length_b 4.25
_cell_length_c 5.765
_cell_volume 104.130
_citation_journal_id_ASTM KRISAJ
_cod_data_source_file Zmii_KRISAJ_1970_1894.cif
_cod_data_source_block Ce1Mg2Si2
_cod_original_cell_volume 104.1303
_cod_original_formula_sum 'Ce1 Mg2 Si2'
_cod_database_code 1528260

loop_
_symmetry_equiv_pos_as_xyz
x,y,z
-y,x,z
-x,-y,z
y,-x,z
x,-y,-z
y,x,-z
-x,y,-z
-y,-x,-z
-x,-y,-z
y,-x,-z
x,y,-z
-y,x,-z
-x,y,z
-y,-x,z
x,-y,z
y,x,z

loop_
_atom_site_label
_atom_site_type_symbol
_atom_site_fract_x
_atom_site_fract_y
_atom_site_fract_z
_atom_site_occupancy
_atom_site_U_iso_or_equiv
Mg1 Mg+2 0 0.5 0.5 1 0.0
Si1 Si-4 0.5 0.5 0.24 1 0.0
Ce1 Ce+4 0 0 0 1 0.0
